data_7249006
loop_
_publ_author_name
'Panda, Subhra Jyoti'
'Agrawalla, Suraj Kumar'
'Purohit, Chandra Shekhar'

_publ_section_title
;
 Crystallographic insight into the binding modes of group 12 metal cations
 with N7-alkylated purines
;
_journal_issue 33
_journal_name_full CrystEngComm
_journal_page_first 4418
_journal_page_last 4430
_journal_paper_doi 10.1039/D4CE00341A
_journal_volume 26
_journal_year 2024
_chemical_formula_moiety 'C12 H9 Cd Cl3 N4'
_chemical_formula_sum 'C12 H9 Cd Cl3 N4'
_chemical_formula_weight 427.98
_space_group_crystal_system monoclinic
_space_group_IT_number 15
_space_group_name_Hall '-I 2ya'
_space_group_name_H-M_alt 'I 1 2/a 1'
_atom_sites_solution_hydrogens geom
_audit_creation_date 2024-06-24
_audit_creation_method
;
Olex2 1.5
(compiled 2024.02.16 svn.r378c4104 for OlexSys, GUI svn.r6928)
;
_audit_update_record
;
2024-06-24 deposited with the CCDC.	2024-07-09 downloaded from the CCDC.
;
_cell_angle_alpha 90
_cell_angle_beta 112.316(5)
_cell_angle_gamma 90
_cell_formula_units_Z 8
_cell_length_a 13.7616(5)
_cell_length_b 13.8750(3)
_cell_length_c 17.3043(7)
_cell_measurement_reflns_used 4391
_cell_measurement_temperature 295.90(10)
_cell_measurement_theta_max 74.9040
_cell_measurement_theta_min 5.5150
_cell_volume 3056.7(2)
_computing_cell_refinement 'CrysAlisPro 1.171.40.67a (Rigaku OD, 2019)'
_computing_data_collection 'CrysAlisPro 1.171.40.67a (Rigaku OD, 2019)'
_computing_data_reduction 'CrysAlisPro 1.171.40.67a (Rigaku OD, 2019)'
_computing_molecular_graphics 'Olex2 1.5 (Dolomanov et al., 2009)'
_computing_publication_material 'Olex2 1.5 (Dolomanov et al., 2009)'
_computing_structure_refinement 'SHELXL 2019/2 (Sheldrick, 2015)'
_computing_structure_solution 'SHELXT 2018/2 (Sheldrick, 2018)'
_diffrn_ambient_temperature 295.90
_diffrn_detector_area_resol_mean 5.8140
_diffrn_detector_type 'Pilatus 200K'
_diffrn_measured_fraction_theta_full 0.990
_diffrn_measured_fraction_theta_max 0.957
_diffrn_measurement_details
;
List of Runs (angles in degrees, time in seconds):

  # Type    Start    End  Width  t~exp~   \w     \q     \k     \f   Frames
#--------------------------------------------------------------------------
  1  \w   -103.00 -52.84   0.38    1.00    --  -38.50-161.00 -91.00  132
  2  \w    -81.00  -0.06   0.38    1.00    --  -38.50 117.00 146.00  213
  3  \w   -108.00 -27.06   0.38    1.00    --  -38.50 161.00 -63.00  213
  4  \w     21.00  91.30   0.38    1.00    --   48.56-117.00  58.00  185
  5  \w     47.00 116.16   0.38    1.00    --   48.56-161.00 -91.00  182
  6  \w     74.00 157.22   0.38    4.00    --  102.63 161.00 -63.00  219
  7  \w     49.00 108.28   0.38    4.00    --  102.63-161.00 -91.00  156
  8  \w     74.00  99.08   0.38    4.00    --  102.63-117.00  58.00   66
  9  \w    102.00 164.70   0.38    4.00    --  102.63 117.00 146.00  165
 10  \w   -104.00 -38.64   0.38    1.00    --  -38.50 -19.00  60.00  172
 11  \w     74.00 108.20   0.38    1.00    --   48.56  57.00 150.00   90
 12  \w     41.00 110.16   0.38    4.00    --  102.63-125.00  30.00  182
 13  \w     82.00 108.22   0.38    4.00    --  102.63-125.00 120.00   69
 14  \w     78.00 105.36   0.38    4.00    --  102.63 -45.00-120.00   72
 15  \w    110.00 161.30   0.38    4.00    --  102.63  45.00 -30.00  135
 16  \w     40.00  97.00   0.38    4.00    --  102.63 -30.00   0.00  150
 17  \w     65.00 100.72   0.38    4.00    --  102.63 -94.00 -90.00   94
 18  \w    106.00 163.76   0.38    4.00    --  102.63  77.00 -90.00  152
 19  \w     64.00 104.28   0.38    4.00    --  102.63 -94.00  30.00  106
 20  \w    110.00 161.30   0.38    4.00    --  102.63 125.00  30.00  135
 21  \w     42.00 101.28   0.38    4.00    --  102.63 -45.00   0.00  156
 22  \w     46.00  75.26   0.38    4.00    --  102.63 -45.00-120.00   77
 23  \w    100.00 166.12   0.38    4.00    --  102.63  45.00  60.00  174
;
_diffrn_measurement_device 'four-circle diffractometer'
_diffrn_measurement_device_type 'SuperNova, Dual, Cu at home/near, Pilatus 200K'
_diffrn_measurement_method '\w scans'
_diffrn_radiation_type CuK\a
_diffrn_radiation_wavelength 1.54184
_diffrn_reflns_av_R_equivalents 0.0482
_diffrn_reflns_av_unetI/netI 0.0401
_diffrn_reflns_Laue_measured_fraction_full 0.990
_diffrn_reflns_Laue_measured_fraction_max 0.957
_diffrn_reflns_limit_h_max 16
_diffrn_reflns_limit_h_min -11
_diffrn_reflns_limit_k_max 17
_diffrn_reflns_limit_k_min -17
_diffrn_reflns_limit_l_max 20
_diffrn_reflns_limit_l_min -21
_diffrn_reflns_number 11218
_diffrn_reflns_point_group_measured_fraction_full 0.990
_diffrn_reflns_point_group_measured_fraction_max 0.957
_diffrn_reflns_theta_full 67.684
_diffrn_reflns_theta_max 75.788
_diffrn_reflns_theta_min 4.217
_exptl_absorpt_coefficient_mu 16.226
_exptl_absorpt_correction_T_max 1.00000
_exptl_absorpt_correction_T_min 0.53077
_exptl_absorpt_correction_type multi-scan
_exptl_absorpt_process_details
;
CrysAlisPro 1.171.40.67a (Rigaku Oxford Diffraction, 2019)
Empirical absorption correction using spherical harmonics,
 implemented in SCALE3 ABSPACK scaling algorithm.
;
_exptl_crystal_colour 'clear light colourless'
_exptl_crystal_colour_lustre clear
_exptl_crystal_colour_modifier light
_exptl_crystal_colour_primary colourless
_exptl_crystal_density_diffrn 1.860
_exptl_crystal_description needle
_exptl_crystal_F_000 1664
_exptl_crystal_preparation 'As per the reaction scheme'
_exptl_crystal_recrystallization_method 'slow evaporation'
_exptl_crystal_size_max 0.23
_exptl_crystal_size_mid 0.21
_exptl_crystal_size_min 0.17
_refine_diff_density_max 1.843
_refine_diff_density_min -0.986
_refine_diff_density_rms 0.124
_refine_ls_extinction_method none
_refine_ls_goodness_of_fit_ref 1.056
_refine_ls_hydrogen_treatment constr
_refine_ls_matrix_type full
_refine_ls_number_parameters 216
_refine_ls_number_reflns 3052
_refine_ls_number_restraints 132
_refine_ls_restrained_S_all 1.060
_refine_ls_R_factor_all 0.0559
_refine_ls_R_factor_gt 0.0475
_refine_ls_shift/su_max 0.001
_refine_ls_shift/su_mean 0.000
_refine_ls_structure_factor_coef Fsqd
_refine_ls_weighting_details 'w=1/[\s^2^(Fo^2^)+(0.0793P)^2^+12.5054P] where P=(Fo^2^+2Fc^2^)/3'
_refine_ls_weighting_scheme calc
_refine_ls_wR_factor_gt 0.1317
_refine_ls_wR_factor_ref 0.1380
_reflns_Friedel_coverage 0.000
_reflns_number_gt 2592
_reflns_number_total 3052
_reflns_threshold_expression 'I > 2\s(I)'
_cod_data_source_file d4ce00341a2.cif
_cod_data_source_block cdbcp
_cod_depositor_comments 'Adding full bibliography for 7249004--7249012.cif.'
_cod_database_code 7249006
_shelx_shelxl_version_number 2019/2
_shelx_space_group_comment
;
The symmetry employed for this shelxl refinement is uniquely defined
by the following loop, which should always be used as a source of
symmetry information in preference to the above space-group names.
They are only intended as comments.
;
_shelx_estimated_absorpt_t_max 0.169
_shelx_estimated_absorpt_t_min 0.118
_olex2_refinement_description
;
1. Fixed Uiso
 At 1.2 times of:
  All C(H) groups, All C(H,H) groups
2. Restrained distances
 C12-C11 \\sim C18-C11 \\sim C13-C12 \\sim C18-C17 \\sim C14-C13 \\sim C9-C17
\\sim C9-C3 \\sim C15-C14 ~
 C16-C15 \\sim C7-C3 \\sim C7-C11 \\sim C16-C11
 with sigma of 0.02
3. Uiso/Uaniso restraints and constraints
Uanis(C16) \\sim Ueq, Uanis(C11) \\sim Ueq, Uanis(C12) \\sim Ueq, Uanis(C13)
\\sim Ueq, Uanis(C14) \\sim Ueq, Uanis(C15) \\sim Ueq, Uanis(C7) \\sim Ueq,
Uanis(C18) \\sim Ueq, Uanis(C3) \\sim Ueq, Uanis(C17) \\sim Ueq, Uanis(C9)
\\sim Ueq: with sigma of 0.02 and sigma for terminal atoms of 0.02
4. Others
 Fixed Sof: C16(0.5) H16(0.5) C12(0.5) H12(0.5) C13(0.5) H13(0.5) C14(0.5)
 H14(0.5) C15(0.5) H15(0.5) C7(0.5) H7(0.5) C18(0.5) H18(0.5) C3(0.5) H3(0.5)
 C17(0.5) H17(0.5) C9(0.5) H9(0.5)
5.a Secondary CH2 refined with riding coordinates:
 C10(H10A,H10B)
5.b Aromatic/amide H refined with riding coordinates:
 C2(H2), C8(H8), C16(H16), C12(H12), C13(H13), C14(H14), C15(H15), C7(H7),
 C18(H18), C3(H3), C17(H17), C9(H9)
5.c Fitted hexagon refined as free rotating group:
 C16(C11,C12,C13,C14,C15)
;
_olex2_submission_special_instructions 'No special instructions were received'
_oxdiff_exptl_absorpt_empirical_details
;
Empirical correction (ABSPACK) includes:
- Absorption correction using spherical harmonics
- Frame scaling
;

loop_
_space_group_symop_operation_xyz
'x, y, z'
'-x+1/2, y, -z'
'x+1/2, y+1/2, z+1/2'
'-x+1, y+1/2, -z+1/2'
'-x, -y, -z'
'x-1/2, -y, z'
'-x+1/2, -y+1/2, -z+1/2'
'x, -y+1/2, z+1/2'

loop_
_atom_site_label
_atom_site_type_symbol
_atom_site_fract_x
_atom_site_fract_y
_atom_site_fract_z
_atom_site_U_iso_or_equiv
_atom_site_adp_type
_atom_site_occupancy
_atom_site_site_symmetry_order
_atom_site_calc_flag
_atom_site_refinement_flags_posn
_atom_site_refinement_flags_adp
_atom_site_refinement_flags_occupancy
_atom_site_disorder_assembly
_atom_site_disorder_group
Cd1 Cd 0.500000 1.000000 0.500000 0.04294(19) Uani 1 2 d S . P . .
Cd2 Cd 0.250000 0.92439(4) 0.500000 0.04337(19) Uani 1 2 d S T P . .
Cl1 Cl 0.67170(18) 0.58252(15) 0.72623(15) 0.0823(6) Uani 1 1 d . . . . .
Cl2 Cl 0.61371(11) 0.94653(10) 0.41931(9) 0.0492(3) Uani 1 1 d . . . . .
Cl3 Cl 0.16480(12) 0.91431(12) 0.61102(9) 0.0536(4) Uani 1 1 d . . . . .
N1 N 0.6815(5) 0.7400(5) 0.6488(4) 0.0639(15) Uani 1 1 d . . . . .
N3 N 0.5424(4) 0.8496(4) 0.5769(3) 0.0467(11) Uani 1 1 d . . . . .
N7 N 0.4264(4) 0.6702(4) 0.6569(3) 0.0517(12) Uani 1 1 d . . . . .
N9 N 0.3716(4) 0.8048(4) 0.5786(3) 0.0505(11) Uani 1 1 d . . . . .
C2 C 0.6406(5) 0.8195(5) 0.6044(4) 0.0583(16) Uani 1 1 d . . . . .
H2 H 0.687316 0.858362 0.591346 0.070 Uiso 1 1 calc R U . . .
C4 C 0.4782(5) 0.7920(4) 0.5981(4) 0.0444(12) Uani 1 1 d . . . . .
C5 C 0.5127(5) 0.7083(4) 0.6460(3) 0.0456(12) Uani 1 1 d . . . . .
C6 C 0.6177(6) 0.6849(5) 0.6694(4) 0.0575(15) Uani 1 1 d . . . . .
C8 C 0.3467(5) 0.7305(5) 0.6156(4) 0.0547(15) Uani 1 1 d . . . . .
H8 H 0.278744 0.720623 0.613257 0.066 Uiso 1 1 calc R U . . .
C10 C 0.4189(7) 0.5823(5) 0.7018(5) 0.0625(17) Uani 1 1 d . . . . .
H10A H 0.353374 0.583225 0.710668 0.075 Uiso 1 1 calc R U . . .
H10B H 0.476022 0.581450 0.756138 0.075 Uiso 1 1 calc R U . . .
C16 C 0.4399(12) 0.4936(6) 0.5802(6) 0.098(6) Uani 0.5 1 d DG U P A 2
H16 H 0.439555 0.551878 0.553601 0.118 Uiso 0.5 1 calc R U P A 2
C11 C 0.4235(7) 0.4920(4) 0.6546(4) 0.073(2) Uani 1 1 d DG U . . .
C12 C 0.4240(10) 0.4049(6) 0.6944(6) 0.080(6) Uani 0.5 1 d DG U P A 2
H12 H 0.413047 0.403825 0.744220 0.096 Uiso 0.5 1 calc R U P A 2
C13 C 0.4410(13) 0.3192(4) 0.6598(9) 0.086(6) Uani 0.5 1 d DG U P A 2
H13 H 0.441424 0.260936 0.686363 0.104 Uiso 0.5 1 calc R U P A 2
C14 C 0.4575(14) 0.3208(7) 0.5853(9) 0.099(7) Uani 0.5 1 d DG U P A 2
H14 H 0.468866 0.263517 0.562125 0.119 Uiso 0.5 1 calc R U P A 2
C15 C 0.4569(15) 0.4080(9) 0.5455(8) 0.129(8) Uani 0.5 1 d DG U P A 2
H15 H 0.467932 0.408987 0.495743 0.154 Uiso 0.5 1 calc R U P A 2
C7 C 0.3521(15) 0.4831(13) 0.5738(9) 0.084(5) Uani 0.5 1 d D U P A 1
H7 H 0.309788 0.535505 0.548620 0.101 Uiso 0.5 1 calc R U P A 1
C18 C 0.4806(18) 0.4133(10) 0.6983(11) 0.084(6) Uani 0.5 1 d D U P A 1
H18 H 0.517456 0.414365 0.755845 0.100 Uiso 0.5 1 calc R U P A 1
C3 C 0.3414(19) 0.3995(13) 0.5292(14) 0.106(7) Uani 0.5 1 d D U P A 1
H3 H 0.301107 0.397099 0.472279 0.127 Uiso 0.5 1 calc R U P A 1
C17 C 0.479(3) 0.3321(16) 0.6493(15) 0.134(11) Uani 0.5 1 d D U P A 1
H17 H 0.533033 0.287421 0.667246 0.161 Uiso 0.5 1 calc R U P A 1
C9 C 0.393(2) 0.3187(19) 0.5724(18) 0.132(10) Uani 0.5 1 d D U P A 1
H9 H 0.372046 0.257216 0.551405 0.159 Uiso 0.5 1 calc R U P A 1

loop_
_atom_site_aniso_label
_atom_site_aniso_U_11
_atom_site_aniso_U_22
_atom_site_aniso_U_33
_atom_site_aniso_U_23
_atom_site_aniso_U_13
_atom_site_aniso_U_12
Cd1 0.0501(3) 0.0374(3) 0.0450(3) 0.0035(2) 0.0222(2) 0.0008(2)
Cd2 0.0474(3) 0.0382(3) 0.0470(3) 0.000 0.0208(2) 0.000
Cl1 0.0888(13) 0.0666(11) 0.0852(14) 0.0288(10) 0.0258(11) 0.0171(9)
Cl2 0.0565(8) 0.0467(7) 0.0487(7) -0.0086(6) 0.0249(6) -0.0052(6)
Cl3 0.0581(8) 0.0598(9) 0.0468(7) 0.0074(6) 0.0245(6) 0.0075(6)
N1 0.063(3) 0.063(4) 0.065(4) 0.023(3) 0.023(3) 0.013(3)
N3 0.055(3) 0.040(2) 0.044(2) 0.008(2) 0.019(2) 0.002(2)
N7 0.069(3) 0.037(2) 0.049(3) 0.008(2) 0.022(2) -0.002(2)
N9 0.058(3) 0.041(3) 0.057(3) 0.012(2) 0.027(2) 0.006(2)
C2 0.064(4) 0.053(4) 0.057(4) 0.015(3) 0.021(3) 0.006(3)
C4 0.057(3) 0.037(3) 0.041(3) 0.000(2) 0.021(2) 0.001(2)
C5 0.062(3) 0.037(3) 0.037(3) 0.006(2) 0.019(2) 0.004(2)
C6 0.072(4) 0.050(3) 0.049(3) 0.011(3) 0.021(3) 0.008(3)
C8 0.063(4) 0.045(3) 0.062(4) 0.007(3) 0.029(3) 0.001(3)
C10 0.089(5) 0.046(3) 0.057(4) 0.011(3) 0.033(4) -0.006(3)
C16 0.151(16) 0.057(9) 0.081(11) -0.003(8) 0.037(11) -0.011(10)
C11 0.113(6) 0.047(4) 0.057(4) 0.007(3) 0.027(4) -0.010(4)
C12 0.087(11) 0.073(11) 0.085(11) 0.017(8) 0.038(9) 0.008(9)
C13 0.139(15) 0.053(10) 0.071(10) 0.015(8) 0.043(10) -0.003(9)
C14 0.160(17) 0.048(9) 0.083(12) -0.018(8) 0.039(12) -0.004(10)
C15 0.188(18) 0.110(14) 0.099(13) -0.031(12) 0.066(13) -0.012(14)
C7 0.104(11) 0.067(9) 0.072(10) -0.010(8) 0.023(9) 0.008(9)
C18 0.142(15) 0.036(7) 0.069(9) 0.019(7) 0.034(10) 0.014(8)
C3 0.141(15) 0.073(11) 0.090(12) -0.015(10) 0.028(11) -0.012(10)
C17 0.19(2) 0.067(12) 0.141(19) 0.044(13) 0.058(15) 0.012(13)
C9 0.146(18) 0.105(16) 0.136(17) -0.015(14) 0.042(14) -0.011(14)

loop_
_atom_type_symbol
_atom_type_description
_atom_type_scat_dispersion_real
_atom_type_scat_dispersion_imag
_atom_type_scat_source
C C 0.0181 0.0091 'International Tables Vol C Tables 4.2.6.8 and 6.1.1.4'
H H 0.0000 0.0000 'International Tables Vol C Tables 4.2.6.8 and 6.1.1.4'
Cd Cd 0.1185 4.6533 'International Tables Vol C Tables 4.2.6.8 and 6.1.1.4'
Cl Cl 0.3639 0.7018 'International Tables Vol C Tables 4.2.6.8 and 6.1.1.4'
N N 0.0311 0.0180 'International Tables Vol C Tables 4.2.6.8 and 6.1.1.4'

loop_
_geom_angle_atom_site_label_1
_geom_angle_atom_site_label_2
_geom_angle_atom_site_label_3
_geom_angle
_geom_angle_site_symmetry_1
_geom_angle_site_symmetry_3
_geom_angle_publ_flag
Cl2 Cd1 Cl2 180.0 . 5_676 ?
Cl2 Cd1 Cl3 89.62(5) . 6_675 ?
Cl2 Cd1 Cl3 90.38(4) 5_676 6_675 ?
Cl2 Cd1 Cl3 90.38(4) . 2_556 ?
Cl2 Cd1 Cl3 89.62(5) 5_676 2_556 ?
Cl3 Cd1 Cl3 180.0 2_556 6_675 ?
N3 Cd1 Cl2 88.88(12) . . ?
N3 Cd1 Cl2 88.88(12) 5_676 5_676 ?
N3 Cd1 Cl2 91.12(12) . 5_676 ?
N3 Cd1 Cl2 91.12(12) 5_676 . ?
N3 Cd1 Cl3 88.46(13) . 2_556 ?
N3 Cd1 Cl3 91.54(13) 5_676 2_556 ?
N3 Cd1 Cl3 88.46(13) 5_676 6_675 ?
N3 Cd1 Cl3 91.54(13) . 6_675 ?
N3 Cd1 N3 180.0 5_676 . ?
Cl2 Cd2 Cl2 92.32(7) 5_676 6_575 ?
Cl2 Cd2 Cl3 94.37(5) 6_575 2_556 ?
Cl2 Cd2 Cl3 89.90(5) 5_676 2_556 ?
Cl2 Cd2 Cl3 89.90(5) 6_575 . ?
Cl2 Cd2 Cl3 94.37(5) 5_676 . ?
Cl3 Cd2 Cl3 173.85(8) . 2_556 ?
N9 Cd2 Cl2 88.03(14) . 5_676 ?
N9 Cd2 Cl2 88.03(14) 2_556 6_575 ?
N9 Cd2 Cl2 177.42(12) . 6_575 ?
N9 Cd2 Cl2 177.42(12) 2_556 5_676 ?
N9 Cd2 Cl3 87.53(12) 2_556 2_556 ?
N9 Cd2 Cl3 88.19(13) . 2_556 ?
N9 Cd2 Cl3 87.53(12) . . ?
N9 Cd2 Cl3 88.19(13) 2_556 . ?
N9 Cd2 N9 91.7(3) . 2_556 ?
Cd1 Cl2 Cd2 88.46(4) . 5_676 ?
Cd2 Cl3 Cd1 86.67(4) . 2_556 ?
C6 N1 C2 117.2(6) . . ?
C2 N3 Cd1 118.1(4) . . ?
C2 N3 C4 113.8(5) . . ?
C4 N3 Cd1 128.1(4) . . ?
C5 N7 C10 128.9(6) . . ?
C8 N7 C5 105.0(5) . . ?
C8 N7 C10 126.0(6) . . ?
C4 N9 Cd2 132.7(4) . . ?
C8 N9 Cd2 124.2(4) . . ?
C8 N9 C4 103.1(5) . . ?
N1 C2 H2 115.9 . . ?
N3 C2 N1 128.1(6) . . ?
N3 C2 H2 115.9 . . ?
N3 C4 N9 127.0(5) . . ?
N3 C4 C5 123.0(5) . . ?
N9 C4 C5 109.9(5) . . ?
N7 C5 C4 106.4(5) . . ?
N7 C5 C6 136.8(6) . . ?
C6 C5 C4 116.8(6) . . ?
N1 C6 Cl1 116.5(5) . . ?
N1 C6 C5 121.1(6) . . ?
C5 C6 Cl1 122.4(5) . . ?
N7 C8 H8 122.2 . . ?
N9 C8 N7 115.5(6) . . ?
N9 C8 H8 122.2 . . ?
N7 C10 H10A 109.2 . . ?
N7 C10 H10B 109.2 . . ?
N7 C10 C11 112.1(6) . . ?
H10A C10 H10B 107.9 . . ?
C11 C10 H10A 109.2 . . ?
C11 C10 H10B 109.2 . . ?
C11 C16 H16 120.0 . . ?
C11 C16 C15 120.0 . . ?
C15 C16 H16 120.0 . . ?
C16 C11 C10 122.9(6) . . ?
C16 C11 C12 120.0 . . ?
C12 C11 C10 116.6(6) . . ?
C7 C11 C10 117.6(9) . . ?
C7 C11 C18 121.4(12) . . ?
C18 C11 C10 119.3(10) . . ?
C11 C12 H12 120.0 . . ?
C11 C12 C13 120.0 . . ?
C13 C12 H12 120.0 . . ?
C12 C13 H13 120.0 . . ?
C14 C13 C12 120.0 . . ?
C14 C13 H13 120.0 . . ?
C13 C14 H14 120.0 . . ?
C15 C14 C13 120.0 . . ?
C15 C14 H14 120.0 . . ?
C16 C15 H15 120.0 . . ?
C14 C15 C16 120.0 . . ?
C14 C15 H15 120.0 . . ?
C11 C7 H7 119.0 . . ?
C3 C7 C11 122.1(16) . . ?
C3 C7 H7 119.0 . . ?
C11 C18 H18 122.4 . . ?
C11 C18 C17 115.1(17) . . ?
C17 C18 H18 122.4 . . ?
C7 C3 H3 121.4 . . ?
C7 C3 C9 117(2) . . ?
C9 C3 H3 121.4 . . ?
C18 C17 H17 120.3 . . ?
C18 C17 C9 119(3) . . ?
C9 C17 H17 120.3 . . ?
C3 C9 C17 118(2) . . ?
C3 C9 H9 120.8 . . ?
C17 C9 H9 120.8 . . ?

loop_
_geom_bond_atom_site_label_1
_geom_bond_atom_site_label_2
_geom_bond_distance
_geom_bond_site_symmetry_2
_geom_bond_publ_flag
Cd1 Cl2 2.5707(13) . ?
Cd1 Cl2 2.5707(13) 5_676 ?
Cd1 Cl3 2.6343(15) 2_556 ?
Cd1 Cl3 2.6343(15) 6_675 ?
Cd1 N3 2.424(5) 5_676 ?
Cd1 N3 2.424(5) . ?
Cd2 Cl2 2.5857(15) 5_676 ?
Cd2 Cl2 2.5857(14) 6_575 ?
Cd2 Cl3 2.6069(14) 2_556 ?
Cd2 Cl3 2.6069(14) . ?
Cd2 N9 2.382(5) . ?
Cd2 N9 2.382(5) 2_556 ?
Cl1 C6 1.727(7) . ?
N1 C2 1.340(9) . ?
N1 C6 1.311(9) . ?
N3 C2 1.318(8) . ?
N3 C4 1.343(7) . ?
N7 C5 1.378(8) . ?
N7 C8 1.349(8) . ?
N7 C10 1.470(8) . ?
N9 C4 1.386(8) . ?
N9 C8 1.326(8) . ?
C2 H2 0.9300 . ?
C4 C5 1.400(8) . ?
C5 C6 1.383(9) . ?
C8 H8 0.9300 . ?
C10 H10A 0.9700 . ?
C10 H10B 0.9700 . ?
C10 C11 1.510(10) . ?
C16 H16 0.9300 . ?
C16 C11 1.3900 . ?
C16 C15 1.3900 . ?
C11 C12 1.3900 . ?
C11 C7 1.376(12) . ?
C11 C18 1.389(12) . ?
C12 H12 0.9300 . ?
C12 C13 1.3900 . ?
C13 H13 0.9300 . ?
C13 C14 1.3900 . ?
C14 H14 0.9300 . ?
C14 C15 1.3900 . ?
C15 H15 0.9300 . ?
C7 H7 0.9300 . ?
C7 C3 1.369(13) . ?
C18 H18 0.9300 . ?
C18 C17 1.405(14) . ?
C3 H3 0.9300 . ?
C3 C9 1.384(14) . ?
C17 H17 0.9300 . ?
C17 C9 1.414(15) . ?
C9 H9 0.9300 . ?

loop_
_geom_torsion_atom_site_label_1
_geom_torsion_atom_site_label_2
_geom_torsion_atom_site_label_3
_geom_torsion_atom_site_label_4
_geom_torsion
_geom_torsion_site_symmetry_1
_geom_torsion_site_symmetry_2
_geom_torsion_site_symmetry_3
_geom_torsion_site_symmetry_4
_geom_torsion_publ_flag
Cd1 N3 C2 N1 179.0(6) . . . . ?
Cd1 N3 C4 N9 1.8(9) . . . . ?
Cd1 N3 C4 C5 -177.2(4) . . . . ?
Cd2 N9 C4 N3 1.6(9) . . . . ?
Cd2 N9 C4 C5 -179.3(4) . . . . ?
Cd2 N9 C8 N7 179.6(4) . . . . ?
N3 C4 C5 N7 178.3(5) . . . . ?
N3 C4 C5 C6 -1.9(9) . . . . ?
N7 C5 C6 Cl1 1.3(11) . . . . ?
N7 C5 C6 N1 -178.9(7) . . . . ?
N7 C10 C11 C16 3.9(11) . . . . ?
N7 C10 C11 C12 175.9(8) . . . . ?
N7 C10 C11 C7 -55.0(14) . . . . ?
N7 C10 C11 C18 139.7(13) . . . . ?
N9 C4 C5 N7 -0.8(7) . . . . ?
N9 C4 C5 C6 179.0(5) . . . . ?
C2 N1 C6 Cl1 179.8(6) . . . . ?
C2 N1 C6 C5 0.0(11) . . . . ?
C2 N3 C4 N9 179.8(6) . . . . ?
C2 N3 C4 C5 0.8(8) . . . . ?
C4 N3 C2 N1 0.8(11) . . . . ?
C4 N9 C8 N7 -0.4(8) . . . . ?
C4 C5 C6 Cl1 -178.4(5) . . . . ?
C4 C5 C6 N1 1.4(10) . . . . ?
C5 N7 C8 N9 -0.1(8) . . . . ?
C5 N7 C10 C11 -73.3(9) . . . . ?
C6 N1 C2 N3 -1.2(12) . . . . ?
C8 N7 C5 C4 0.5(7) . . . . ?
C8 N7 C5 C6 -179.2(7) . . . . ?
C8 N7 C10 C11 105.5(8) . . . . ?
C8 N9 C4 N3 -178.4(6) . . . . ?
C8 N9 C4 C5 0.7(7) . . . . ?
C10 N7 C5 C4 179.5(6) . . . . ?
C10 N7 C5 C6 -0.2(12) . . . . ?
C10 N7 C8 N9 -179.1(6) . . . . ?
C10 C11 C12 C13 -172.2(9) . . . . ?
C10 C11 C7 C3 -172.0(18) . . . . ?
C10 C11 C18 C17 178.8(19) . . . . ?
C16 C11 C12 C13 0.0 . . . . ?
C11 C16 C15 C14 0.0 . . . . ?
C11 C12 C13 C14 0.0 . . . . ?
C11 C7 C3 C9 10(4) . . . . ?
C11 C18 C17 C9 -25(4) . . . . ?
C12 C13 C14 C15 0.0 . . . . ?
C13 C14 C15 C16 0.0 . . . . ?
C15 C16 C11 C10 171.6(9) . . . . ?
C15 C16 C11 C12 0.0 . . . . ?
C7 C11 C18 C17 14(3) . . . . ?
C7 C3 C9 C17 -21(4) . . . . ?
C18 C11 C7 C3 -7(3) . . . . ?
C18 C17 C9 C3 29(5) . . . . ?
